data_2202156
loop_
_publ_author_name
'Knight, Lea W.'
'Padgett, Clifford W.'
'Huffman, John W.'
'Pennington, William T.'

_publ_section_title
;
 2-Bromo-<i>N</i>-(<i>p</i>-toluenesulfonyl)pyrrole
;
_journal_issue 6
_journal_name_full 'Acta Crystallographica Section E'
_journal_page_first o762
_journal_page_last o764
_journal_paper_doi 10.1107/S1600536803009097
_journal_volume 59
_journal_year 2003
_chemical_formula_iupac 'C11 H10 Br1 N1 O2 S1'
_chemical_formula_moiety 'C11 H10 Br1 N1 O2 S1'
_chemical_formula_structural 'C11 H10 Br1 N1 O2 S1'
_chemical_formula_sum 'C11 H10 Br N O2 S'
_chemical_formula_weight 300.17
_chemical_melting_point 105
_chemical_name_common 2-Bromo-N(p-Toluenesulfonyl)pyrrole
_chemical_name_systematic ' 2-Bromo-N(p-Toluenesulfonyl)pyrrole'
_space_group_IT_number 14
_symmetry_cell_setting monoclinic
_symmetry_space_group_name_Hall '-P 2yn'
_symmetry_space_group_name_H-M 'P 1 21/n 1'
_atom_sites_solution_hydrogens difmap
_atom_sites_solution_primary direct
_atom_sites_solution_secondary difmap
_cell_angle_alpha 90.00
_cell_angle_beta 110.233(3)
_cell_angle_gamma 90.00
_cell_formula_units_Z 4
_cell_length_a 7.6482(13)
_cell_length_b 16.307(2)
_cell_length_c 10.2114(17)
_cell_measurement_reflns_used 7533
_cell_measurement_temperature 293(2)
_cell_measurement_theta_max 26.3714
_cell_measurement_theta_min 2.8368
_cell_volume 1195.0(3)
_computing_cell_refinement CrystalClear
_computing_data_collection 'CrystalClear (Molecular Structure Corporation/Rigaku, 2001)'
_computing_data_reduction CrystalClear
_computing_molecular_graphics SHELXTL-Plus
_computing_publication_material SHELXTL-Plus
_computing_structure_refinement SHELXTL-Plus
_computing_structure_solution 'SHELXTL-Plus (Sheldrick, 2000)'
_diffrn_ambient_temperature 293(2)
_diffrn_detector_area_resol_mean 14.6199
_diffrn_measured_fraction_theta_full 0.996
_diffrn_measured_fraction_theta_max 0.996
_diffrn_measurement_device_type 'Mercury AFC-8S'
_diffrn_measurement_method \w
_diffrn_radiation_monochromator graphite
_diffrn_radiation_source 'fine-focus sealed tube'
_diffrn_radiation_type MoK\a
_diffrn_radiation_wavelength 0.71073
_diffrn_reflns_av_R_equivalents 0.0292
_diffrn_reflns_av_sigmaI/netI 0.0222
_diffrn_reflns_limit_h_max 9
_diffrn_reflns_limit_h_min -9
_diffrn_reflns_limit_k_max 19
_diffrn_reflns_limit_k_min -20
_diffrn_reflns_limit_l_max 12
_diffrn_reflns_limit_l_min -11
_diffrn_reflns_number 11515
_diffrn_reflns_theta_full 26.37
_diffrn_reflns_theta_max 26.37
_diffrn_reflns_theta_min 2.90
_diffrn_standards_decay_% 0.00
_diffrn_standards_interval_count 0
_diffrn_standards_number 0
_exptl_absorpt_coefficient_mu 3.598
_exptl_absorpt_correction_T_max 0.698
_exptl_absorpt_correction_T_min 0.454
_exptl_absorpt_correction_type multi-scan
_exptl_absorpt_process_details '(REQAB; Jacobson, 1998)'
_exptl_crystal_colour Colorless
_exptl_crystal_density_diffrn 1.668
_exptl_crystal_density_method 'not measured'
_exptl_crystal_description Plate
_exptl_crystal_F_000 600
_exptl_crystal_size_max 0.3500
_exptl_crystal_size_mid 0.2000
_exptl_crystal_size_min 0.1000
_refine_diff_density_max 0.481
_refine_diff_density_min -0.754
_refine_ls_extinction_method none
_refine_ls_goodness_of_fit_ref 1.003
_refine_ls_hydrogen_treatment constr
_refine_ls_matrix_type full
_refine_ls_number_parameters 145
_refine_ls_number_reflns 2437
_refine_ls_number_restraints 0
_refine_ls_restrained_S_all 1.003
_refine_ls_R_factor_gt 0.0464
_refine_ls_shift/su_max 0.001
_refine_ls_shift/su_mean 0.000
_refine_ls_structure_factor_coef Fsqd
_refine_ls_weighting_details 'calc w = 1/[\s^2^(Fo^2^)+(0.001P)^2^+3.06P] where P = (Fo^2^+2Fc^2^)/3'
_refine_ls_weighting_scheme calc
_refine_ls_wR_factor_gt 0.0851
_refine_ls_wR_factor_ref 0.0893
_reflns_number_gt 2006
_reflns_number_total 2437
_reflns_threshold_expression I>2\s(I)
_cod_data_source_file om6140.cif
_cod_data_source_block I
_cod_depositor_comments
;
The following automatic conversions were performed:
'_symmetry_cell_setting' value 'Monoclinic' changed to 'monoclinic'
according to '/home/saulius/struct/CIF-dictionaries/cif_core.dic'
dictionary named 'cif_core.dic' version 2.4.1 from
2010-06-29.

'_geom_bond_publ_flag' value 'Y' changed to 'y' according to
'/home/saulius/struct/CIF-dictionaries/cif_core.dic' dictionary named
'cif_core.dic' version 2.4.1 from 2010-06-29 (17 times).

Automatic conversion script
Id: cif_fix_enum 1527 2010-12-29 10:47:43Z saulius 

The following automatic conversions were performed:

'_symmetry_cell_setting' value 'Monoclinic' changed to 'monoclinic'
according to /home/saulius/struct/CIF-dictionaries/cif_core.dic
dictionary named 'cif_core.dic' version 2.4.1 from
2010-06-29.

'_exptl_absorpt_correction_type' value 'Multi-scan'
changed to 'multi-scan' according to
/home/saulius/struct/CIF-dictionaries/cif_core.dic dictionary named
'cif_core.dic' version 2.4.1 from 2010-06-29.

'_geom_bond_publ_flag'
value 'Y' changed to 'y' according to
/home/saulius/struct/CIF-dictionaries/cif_core.dic dictionary named
'cif_core.dic' version 2.4.1 from 2010-06-29 (17
times).

'_geom_angle_publ_flag' value 'Y' changed to 'y' according
to /home/saulius/struct/CIF-dictionaries/cif_core.dic dictionary
named 'cif_core.dic' version 2.4.1 from 2010-06-29 (25 times).

Automatic conversion script
Id: cif_fix_values 1715 2011-07-08 13:25:40Z adriana 
;
_cod_original_sg_symbol_H-M 'P 21/n'
_cod_original_formula_sum 'C11 H10 Br1 N1 O2 S1'
_cod_database_code 2202156
_cod_database_fobs_code 2202156

loop_
_symmetry_equiv_pos_as_xyz
'x, y, z'
'-x+1/2, y+1/2, -z+1/2'
'-x, -y, -z'
'x-1/2, -y-1/2, z-1/2'

loop_
_atom_site_label
_atom_site_fract_x
_atom_site_fract_y
_atom_site_fract_z
_atom_site_U_iso_or_equiv
_atom_site_adp_type
_atom_site_calc_flag
_atom_site_refinement_flags
_atom_site_occupancy
_atom_site_disorder_assembly
_atom_site_disorder_group
_atom_site_type_symbol
Br1 0.69840(8) 0.57111(3) 1.11357(5) 0.07736(19) Uani d . 1 . . Br
S1 0.84978(12) 0.68733(6) 0.87941(10) 0.0468(2) Uani d . 1 . . S
O1 0.8764(4) 0.76468(16) 0.8244(3) 0.0634(8) Uani d . 1 . . O
O2 0.9796(4) 0.65815(19) 1.0077(3) 0.0626(8) Uani d . 1 . . O
N1 0.6435(4) 0.69533(18) 0.9018(3) 0.0436(7) Uani d . 1 . . N
C1 0.5666(5) 0.6468(2) 0.9798(4) 0.0493(9) Uani d . 1 . . C
C2 0.3860(6) 0.6662(3) 0.9455(5) 0.0652(11) Uani d . 1 . . C
H2A 0.3028 0.6439 0.9840 0.078 Uiso calc R 1 . . H
C3 0.3449(6) 0.7272(3) 0.8397(5) 0.0649(12) Uani d . 1 . . C
H3A 0.2289 0.7515 0.7974 0.078 Uiso calc R 1 . . H
C4 0.4953(5) 0.7441(2) 0.8109(4) 0.0504(9) Uani d . 1 . . C
H4A 0.5041 0.7809 0.7438 0.060 Uiso calc R 1 . . H
C5 0.8154(5) 0.6122(2) 0.7508(4) 0.0417(8) Uani d . 1 . . C
C6 0.7711(7) 0.6361(3) 0.6136(4) 0.0629(11) Uani d . 1 . . C
H6A 0.7606 0.6914 0.5893 0.075 Uiso calc R 1 . . H
C7 0.7427(7) 0.5760(3) 0.5131(4) 0.0703(13) Uani d . 1 . . C
H7A 0.7141 0.5917 0.4205 0.084 Uiso calc R 1 . . H
C8 0.7551(5) 0.4937(2) 0.5451(4) 0.0537(9) Uani d . 1 . . C
C9 0.7953(6) 0.4722(2) 0.6818(4) 0.0629(11) Uani d . 1 . . C
H9A 0.8017 0.4169 0.7056 0.076 Uiso calc R 1 . . H
C10 0.8265(6) 0.5304(2) 0.7854(4) 0.0592(11) Uani d . 1 . . C
H10A 0.8548 0.5145 0.8779 0.071 Uiso calc R 1 . . H
C11 0.7252(7) 0.4292(3) 0.4337(5) 0.0748(13) Uani d . 1 . . C
H11A 0.7399 0.3757 0.4754 0.112 Uiso d PR 0.50 . . H
H11B 0.8148 0.4364 0.3880 0.112 Uiso d PR 0.50 . . H
H11C 0.6017 0.4344 0.3665 0.112 Uiso d PR 0.50 . . H
H11D 0.8346 0.3956 0.4548 0.112 Uiso d PR 0.50 . . H
H11E 0.7012 0.4553 0.3449 0.112 Uiso d PR 0.50 . . H
H11F 0.6206 0.3956 0.4301 0.112 Uiso d PR 0.50 . . H

loop_
_atom_site_aniso_label
_atom_site_aniso_U_11
_atom_site_aniso_U_22
_atom_site_aniso_U_33
_atom_site_aniso_U_12
_atom_site_aniso_U_13
_atom_site_aniso_U_23
Br1 0.0913(4) 0.0759(3) 0.0607(3) -0.0016(3) 0.0210(2) 0.0169(2)
S1 0.0400(4) 0.0507(5) 0.0512(5) -0.0067(4) 0.0174(4) -0.0122(4)
O1 0.0665(18) 0.0489(16) 0.087(2) -0.0189(13) 0.0415(16) -0.0142(14)
O2 0.0416(14) 0.088(2) 0.0508(15) 0.0005(14) 0.0069(12) -0.0160(15)
N1 0.0417(15) 0.0439(16) 0.0476(16) 0.0001(13) 0.0187(13) -0.0031(13)
C1 0.059(2) 0.047(2) 0.0453(19) -0.0014(17) 0.0223(18) -0.0020(16)
C2 0.058(3) 0.063(3) 0.088(3) -0.002(2) 0.043(2) -0.005(2)
C3 0.045(2) 0.055(2) 0.089(3) 0.0164(19) 0.016(2) -0.006(2)
C4 0.062(2) 0.0383(19) 0.052(2) -0.0001(17) 0.0208(19) -0.0022(16)
C5 0.0410(18) 0.0431(19) 0.0416(18) 0.0019(15) 0.0150(15) -0.0042(15)
C6 0.098(3) 0.046(2) 0.051(2) -0.005(2) 0.034(2) 0.0036(18)
C7 0.113(4) 0.060(3) 0.042(2) -0.004(3) 0.032(2) -0.0010(19)
C8 0.056(2) 0.052(2) 0.052(2) 0.0012(18) 0.0173(18) -0.0085(18)
C9 0.087(3) 0.040(2) 0.055(2) 0.014(2) 0.015(2) -0.0003(18)
C10 0.076(3) 0.052(2) 0.042(2) 0.014(2) 0.0107(19) 0.0035(17)
C11 0.089(3) 0.070(3) 0.065(3) -0.006(3) 0.026(3) -0.025(2)

loop_
_atom_type_symbol
_atom_type_description
_atom_type_scat_dispersion_real
_atom_type_scat_dispersion_imag
_atom_type_scat_source
C C 0.0033 0.0016 'International Tables Vol C Tables 4.2.6.8 and 6.1.1.4'
H H 0.0000 0.0000 'International Tables Vol C Tables 4.2.6.8 and 6.1.1.4'
N N 0.0061 0.0033 'International Tables Vol C Tables 4.2.6.8 and 6.1.1.4'
O O 0.0106 0.0060 'International Tables Vol C Tables 4.2.6.8 and 6.1.1.4'
S S 0.1246 0.1234 'International Tables Vol C Tables 4.2.6.8 and 6.1.1.4'
Br Br -0.2901 2.4595 'International Tables Vol C Tables 4.2.6.8 and 6.1.1.4'

loop_
_geom_angle_atom_site_label_1
_geom_angle_atom_site_label_2
_geom_angle_atom_site_label_3
_geom_angle
_geom_angle_publ_flag
O1 S1 O2 120.64(18) y
O1 S1 N1 104.75(16) y
O2 S1 N1 106.86(16) y
O1 S1 C5 109.21(17) y
O2 S1 C5 109.45(17) y
N1 S1 C5 104.66(16) y
C1 N1 C4 106.9(3) y
C1 N1 S1 129.7(3) y
C4 N1 S1 121.7(2) y
C2 C1 N1 108.5(4) y
C2 C1 Br1 126.7(3) y
N1 C1 Br1 124.7(3) y
C1 C2 C3 107.5(4) y
C1 C2 H2A 126.2 ?
C3 C2 H2A 126.2 ?
C4 C3 C2 109.7(4) y
C4 C3 H3A 125.2 ?
C2 C3 H3A 125.2 ?
C3 C4 N1 107.3(3) y
C3 C4 H4A 126.4 ?
N1 C4 H4A 126.4 ?
C10 C5 C6 120.5(3) y
C10 C5 S1 120.4(3) y
C6 C5 S1 119.0(3) y
C5 C6 C7 118.3(4) y
C5 C6 H6A 120.9 ?
C7 C6 H6A 120.9 ?
C8 C7 C6 122.4(4) y
C8 C7 H7A 118.8 ?
C6 C7 H7A 118.8 ?
C9 C8 C7 117.7(4) y
C9 C8 C11 120.9(4) y
C7 C8 C11 121.4(4) y
C8 C9 C10 121.6(4) y
C8 C9 H9A 119.2 ?
C10 C9 H9A 119.2 ?
C5 C10 C9 119.4(4) y
C5 C10 H10A 120.3 ?
C9 C10 H10A 120.3 ?
C8 C11 H11A 109.5 ?
C8 C11 H11B 109.5 ?
H11A C11 H11B 109.5 ?
C8 C11 H11C 109.4 ?
H11A C11 H11C 109.5 ?
H11B C11 H11C 109.5 ?
C8 C11 H11D 109.6 ?
H11A C11 H11D 54.7 ?
H11B C11 H11D 57.7 ?
H11C C11 H11D 141.0 ?
C8 C11 H11E 109.4 ?
H11A C11 H11E 141.0 ?
H11B C11 H11E 54.8 ?
H11C C11 H11E 57.8 ?
H11D C11 H11E 109.4 ?
C8 C11 H11F 109.5 ?
H11A C11 H11F 57.8 ?
H11B C11 H11F 141.0 ?
H11C C11 H11F 54.7 ?
H11D C11 H11F 109.5 ?
H11E C11 H11F 109.5 ?

loop_
_geom_bond_atom_site_label_1
_geom_bond_atom_site_label_2
_geom_bond_site_symmetry_2
_geom_bond_distance
_geom_bond_publ_flag
Br1 C1 . 1.858(4) y
S1 O1 . 1.424(3) y
S1 O2 . 1.425(3) y
S1 N1 . 1.676(3) y
S1 C5 . 1.748(3) y
N1 C1 . 1.389(4) y
N1 C4 . 1.432(5) y
C1 C2 . 1.340(5) y
C2 C3 . 1.421(6) y
C2 H2A . 0.9300 ?
C3 C4 . 1.311(6) y
C3 H3A . 0.9300 ?
C4 H4A . 0.9300 ?
C5 C10 . 1.375(5) y
C5 C6 . 1.379(5) y
C6 C7 . 1.381(6) y
C6 H6A . 0.9300 ?
C7 C8 . 1.377(6) y
C7 H7A . 0.9300 ?
C8 C9 . 1.367(6) y
C8 C11 . 1.509(5) y
C9 C10 . 1.379(5) y
C9 H9A . 0.9300 ?
C10 H10A . 0.9300 ?
C11 H11A . 0.9600 ?
C11 H11B . 0.9599 ?
C11 H11C . 0.9600 ?
C11 H11D . 0.9600 ?
C11 H11E . 0.9600 ?
C11 H11F . 0.9601 ?

loop_
_geom_hbond_atom_site_label_D
_geom_hbond_atom_site_label_H
_geom_hbond_atom_site_label_A
_geom_hbond_site_symmetry_A
_geom_hbond_distance_DH
_geom_hbond_distance_HA
_geom_hbond_distance_DA
_geom_hbond_angle_DHA
C2 H2A O2 1_455 0.93 2.58 3.383(5) 145
C3 H3A O1 1_455 0.93 2.81 3.585(5) 141
C4 H4A O2 4_575 0.93 2.55 3.447(5) 161
C7 H7A Br1 1_554 0.93 3.11 3.977(4) 155
C9 H9A O1 2_646 0.93 2.80 3.622(5) 148

loop_
_geom_torsion_atom_site_label_1
_geom_torsion_atom_site_label_2
_geom_torsion_atom_site_label_3
_geom_torsion_atom_site_label_4
_geom_torsion
O1 S1 N1 C1 -163.9(3)
O2 S1 N1 C1 -34.8(4)
C5 S1 N1 C1 81.2(3)
O1 S1 N1 C4 32.6(3)
O2 S1 N1 C4 161.7(3)
C5 S1 N1 C4 -82.2(3)
C4 N1 C1 C2 -2.7(4)
S1 N1 C1 C2 -168.0(3)
C4 N1 C1 Br1 179.5(3)
S1 N1 C1 Br1 14.1(5)
N1 C1 C2 C3 1.7(5)
Br1 C1 C2 C3 179.5(3)
C1 C2 C3 C4 0.0(5)
C2 C3 C4 N1 -1.7(5)
C1 N1 C4 C3 2.7(4)
S1 N1 C4 C3 169.5(3)
O1 S1 C5 C10 165.9(3)
O2 S1 C5 C10 31.9(4)
N1 S1 C5 C10 -82.4(3)
O1 S1 C5 C6 -16.2(4)
O2 S1 C5 C6 -150.2(3)
N1 S1 C5 C6 95.5(3)
C10 C5 C6 C7 -1.5(6)
S1 C5 C6 C7 -179.4(4)
C5 C6 C7 C8 0.7(7)
C6 C7 C8 C9 0.7(7)
C6 C7 C8 C11 -179.4(5)
C7 C8 C9 C10 -1.4(7)
C11 C8 C9 C10 178.7(4)
C6 C5 C10 C9 0.8(6)
S1 C5 C10 C9 178.7(3)
C8 C9 C10 C5 0.6(7)
